data_2203962
loop_
_publ_author_name
'Raimondi, Angela Cristina'
'Hasegawa, Tai'
'Nunes, F\'abio Souza'

_publ_section_title
;<i>N,N,N</i>',<i>N</i>'-Tetramethylethane-1,2-diaminium
 tri-\m-chloro-bis[(<i>N,N,N</i>',<i>N</i>'-tetramethylethane-1,2-diamine)vanadium(II)]
 tetraphenylborate tetrahydrofuran solvate
;
_journal_issue 7
_journal_name_full 'Acta Crystallographica Section E'
_journal_page_first m1010
_journal_page_last m1012
_journal_paper_doi 10.1107/S1600536804015004
_journal_volume 60
_journal_year 2004
_chemical_formula_iupac '(C6 H18 N2) [V2 Cl5 (C6 H16 N2)2] (C24 H20 B), C4 H8 O'
_chemical_formula_moiety
;
C12 H32 Cl5 N4 V2 1+, C24 H20 B 1-, C6 H18 N2, C4 H8 O
/bin/sh: line 1: C12: command not found
;
_chemical_formula_structural 'C12 H32 Cl5 N4 V2, C24 H20 B, C6 H18 N2, C4 H8 O'
_chemical_formula_sum 'C46 H78 B Cl5 N6 O V2'
_chemical_formula_weight 1021.08
_chemical_name_common
;
 [(tmedaH2){V2Cl5(tmeda)2}][BPh4].(THF)
;
_space_group_IT_number 2
_symmetry_cell_setting triclinic
_symmetry_space_group_name_Hall '-P 1'
_symmetry_space_group_name_H-M 'P -1'
_atom_sites_solution_hydrogens geom
_atom_sites_solution_primary direct
_atom_sites_solution_secondary difmap
_cell_angle_alpha 102.125(14)
_cell_angle_beta 98.065(17)
_cell_angle_gamma 92.267(11)
_cell_formula_units_Z 2
_cell_length_a 9.3902(17)
_cell_length_b 14.9426(13)
_cell_length_c 19.455(4)
_cell_measurement_reflns_used 25
_cell_measurement_temperature 173(2)
_cell_measurement_theta_max 10
_cell_measurement_theta_min 7.3
_cell_volume 2635.8(8)
_computing_cell_refinement 'CAD-4 EXPRESS'
_computing_data_collection 'CAD-4 EXPRESS (Enraf--Nonius, 1994)'
_computing_data_reduction 'XCAD4 (Harms & Wocadlo, 1995)'
_computing_molecular_graphics 'ORTEP-3 for Windows (Farrugia, 1997)'
_computing_publication_material 'WinGX publication routines (Farrugia, 1999)'
_computing_structure_refinement 'SHELXL97 (Sheldrick, 1997)'
_computing_structure_solution 'SHELXS97 (Sheldrick, 1997)'
_diffrn_ambient_temperature 173(2)
_diffrn_measured_fraction_theta_full 0.999
_diffrn_measured_fraction_theta_max 0.999
_diffrn_measurement_device_type 'Enraf-Nonius CAD-4'
_diffrn_measurement_method 'non-profiled \w/2\q'
_diffrn_radiation_monochromator graphite
_diffrn_radiation_type MoK\a
_diffrn_radiation_wavelength 0.71073
_diffrn_reflns_av_R_equivalents 0
_diffrn_reflns_av_sigmaI/netI 0.0526
_diffrn_reflns_limit_h_max 11
_diffrn_reflns_limit_h_min 0
_diffrn_reflns_limit_k_max 17
_diffrn_reflns_limit_k_min -17
_diffrn_reflns_limit_l_max 22
_diffrn_reflns_limit_l_min -23
_diffrn_reflns_number 9241
_diffrn_reflns_theta_full 24.98
_diffrn_reflns_theta_max 24.98
_diffrn_reflns_theta_min 2.17
_diffrn_standards_decay_% 4
_diffrn_standards_interval_time 60
_diffrn_standards_number 2
_exptl_absorpt_coefficient_mu 0.647
_exptl_absorpt_correction_T_max 0.94
_exptl_absorpt_correction_T_min 0.88
_exptl_absorpt_correction_type psi-scan
_exptl_absorpt_process_details '(North et al., 1968)'
_exptl_crystal_colour green
_exptl_crystal_density_diffrn 1.287
_exptl_crystal_density_method 'not measured'
_exptl_crystal_description prism
_exptl_crystal_F_000 1080
_exptl_crystal_size_max 0.3
_exptl_crystal_size_mid 0.3
_exptl_crystal_size_min 0.1
_refine_diff_density_max 0.374
_refine_diff_density_min -0.475
_refine_ls_extinction_method none
_refine_ls_goodness_of_fit_ref 0.983
_refine_ls_hydrogen_treatment mixed
_refine_ls_matrix_type full
_refine_ls_number_parameters 586
_refine_ls_number_reflns 9241
_refine_ls_number_restraints 0
_refine_ls_restrained_S_all 0.983
_refine_ls_R_factor_all 0.0769
_refine_ls_R_factor_gt 0.0458
_refine_ls_shift/su_max 0.001
_refine_ls_shift/su_mean 0
_refine_ls_structure_factor_coef Fsqd
_refine_ls_weighting_details 'calc w = 1/[\s^2^(Fo^2^)+(0.058P)^2^+1.5496P] where P = (Fo^2^+2Fc^2^)/3'
_refine_ls_weighting_scheme calc
_refine_ls_wR_factor_gt 0.1019
_refine_ls_wR_factor_ref 0.1182
_reflns_number_gt 6586
_reflns_number_total 9241
_reflns_threshold_expression I>2\s(I)
_cod_data_source_file wn6256.cif
_cod_data_source_block I
_cod_database_code 2203962
_cod_database_fobs_code 2203962

loop_
_symmetry_equiv_pos_as_xyz
'x, y, z'
'-x, -y, -z'

loop_
_atom_site_label
_atom_site_fract_x
_atom_site_fract_y
_atom_site_fract_z
_atom_site_U_iso_or_equiv
_atom_site_adp_type
_atom_site_calc_flag
_atom_site_refinement_flags
_atom_site_occupancy
_atom_site_disorder_assembly
_atom_site_disorder_group
_atom_site_type_symbol
V1 0.11493(6) 0.71094(4) 0.21680(3) 0.02443(14) Uani d . 1 A . V
V2 0.30908(6) 0.81288(4) 0.35489(3) 0.02486(14) Uani d . 1 . . V
Cl1 0.35737(9) 0.79419(6) 0.22963(4) 0.0297(2) Uani d . 1 . . Cl
Cl2 0.05382(9) 0.83816(6) 0.31252(5) 0.0328(2) Uani d . 1 . . Cl
Cl3 0.00784(9) 0.79098(6) 0.12430(4) 0.0309(2) Uani d . 1 . . Cl
Cl4 0.37687(9) 0.97999(5) 0.38278(4) 0.0300(2) Uani d . 1 . . Cl
Cl5 0.23155(10) 0.64638(6) 0.31682(5) 0.0350(2) Uani d . 1 . . Cl
O1 0.2350(3) 0.33060(18) 0.44624(16) 0.0505(7) Uani d . 1 . . O
N1 0.1646(3) 0.59156(19) 0.13345(15) 0.0347(7) Uani d . 1 . . N
N2 -0.0899(3) 0.6227(2) 0.20585(17) 0.0398(8) Uani d . 1 . . N
N3 0.5346(3) 0.78822(19) 0.39911(15) 0.0301(7) Uani d . 1 . . N
N4 0.2728(3) 0.8148(2) 0.46781(15) 0.0352(7) Uani d . 1 . . N
N5 0.2297(3) 0.9420(2) 0.11912(14) 0.0271(6) Uani d . 1 . . N
H5 0.181(4) 0.891(3) 0.128(2) 0.047(12) Uiso d . 1 . . H
N6 0.1594(3) 1.0724(2) 0.29794(15) 0.0295(7) Uani d . 1 . . N
H6 0.211(4) 1.032(3) 0.320(2) 0.041(11) Uiso d . 1 . . H
C3 0.1824(6) 0.6148(3) 0.0658(2) 0.0691(16) Uani d . 1 A . C
H3A 0.098 0.6453 0.0489 0.104 Uiso calc R 1 . . H
H3B 0.1919 0.5587 0.0307 0.104 Uiso calc R 1 . . H
H3C 0.2692 0.6562 0.0724 0.104 Uiso calc R 1 . . H
C4 0.2930(5) 0.5463(3) 0.1560(2) 0.0579(13) Uani d . 1 A . C
H4A 0.2846 0.5292 0.2013 0.087 Uiso calc R 1 . . H
H4B 0.3788 0.5883 0.1619 0.087 Uiso calc R 1 . . H
H4C 0.3015 0.491 0.1198 0.087 Uiso calc R 1 . . H
C7 0.5387(4) 0.8148(3) 0.47737(19) 0.0443(10) Uani d . 1 . . C
H7A 0.5465 0.8825 0.4927 0.053 Uiso calc R 1 . . H
H7B 0.6248 0.7913 0.5014 0.053 Uiso calc R 1 . . H
C8 0.4054(5) 0.7768(3) 0.4990(2) 0.0444(10) Uani d . 1 . . C
H8A 0.3971 0.7091 0.483 0.053 Uiso calc R 1 . . H
H8B 0.4139 0.7919 0.5515 0.053 Uiso calc R 1 . . H
C9 0.6500(4) 0.8448(3) 0.3800(2) 0.0453(10) Uani d . 1 . . C
H9A 0.6309 0.9098 0.3926 0.068 Uiso calc R 1 . . H
H9B 0.6521 0.8269 0.3287 0.068 Uiso calc R 1 . . H
H9C 0.7433 0.8352 0.406 0.068 Uiso calc R 1 . . H
C10 0.5715(4) 0.6923(2) 0.3784(2) 0.0409(9) Uani d . 1 . . C
H10A 0.4982 0.6515 0.3898 0.061 Uiso calc R 1 . . H
H10B 0.6658 0.6849 0.4045 0.061 Uiso calc R 1 . . H
H10C 0.5749 0.6767 0.3272 0.061 Uiso calc R 1 . . H
C11 0.2570(5) 0.9069(3) 0.5102(2) 0.0455(10) Uani d . 1 . . C
H11A 0.3393 0.9483 0.5084 0.068 Uiso calc R 1 . . H
H11B 0.2537 0.9033 0.5597 0.068 Uiso calc R 1 . . H
H11C 0.1676 0.9304 0.4909 0.068 Uiso calc R 1 . . H
C12 0.1464(5) 0.7567(3) 0.4728(2) 0.0504(11) Uani d . 1 . . C
H12A 0.1515 0.6946 0.4447 0.076 Uiso calc R 1 . . H
H12B 0.0583 0.7825 0.4545 0.076 Uiso calc R 1 . . H
H12C 0.1449 0.7542 0.5227 0.076 Uiso calc R 1 . . H
C13 0.2643(4) 1.0066(2) 0.18977(18) 0.0294(8) Uani d . 1 . . C
H13A 0.3142 1.0638 0.1844 0.035 Uiso calc R 1 . . H
H13B 0.3298 0.9785 0.2224 0.035 Uiso calc R 1 . . H
C14 0.1276(4) 1.0288(2) 0.22093(18) 0.0317(8) Uani d . 1 . . C
H14A 0.0742 1.0708 0.1953 0.038 Uiso calc R 1 . . H
H14B 0.0653 0.9717 0.2142 0.038 Uiso calc R 1 . . H
C15 0.1334(4) 0.9805(3) 0.0672(2) 0.0415(10) Uani d . 1 . . C
H15A 0.0467 0.9998 0.0874 0.062 Uiso calc R 1 . . H
H15B 0.1059 0.9337 0.0233 0.062 Uiso calc R 1 . . H
H15C 0.184 1.0336 0.0568 0.062 Uiso calc R 1 . . H
C16 0.3629(4) 0.9115(2) 0.0910(2) 0.0353(9) Uani d . 1 . . C
H16A 0.4239 0.8863 0.1265 0.053 Uiso calc R 1 . . H
H16B 0.4156 0.9639 0.0808 0.053 Uiso calc R 1 . . H
H16C 0.3372 0.8641 0.0472 0.053 Uiso calc R 1 . . H
C17 0.2514(5) 1.1590(3) 0.3126(2) 0.0461(10) Uani d . 1 . . C
H17A 0.2694 1.1847 0.3639 0.069 Uiso calc R 1 . . H
H17B 0.2025 1.2029 0.2882 0.069 Uiso calc R 1 . . H
H17C 0.3434 1.1467 0.2953 0.069 Uiso calc R 1 . . H
C18 0.0230(4) 1.0856(3) 0.3282(2) 0.0475(11) Uani d . 1 . . C
H18A 0.0453 1.1139 0.379 0.071 Uiso calc R 1 . . H
H18B -0.0304 1.026 0.3217 0.071 Uiso calc R 1 . . H
H18C -0.0357 1.1256 0.3037 0.071 Uiso calc R 1 . . H
C19 0.7139(3) 0.1411(2) 0.19446(17) 0.0248(7) Uani d . 1 . . C
C20 0.6471(4) 0.1176(2) 0.24901(19) 0.0311(8) Uani d . 1 . . C
H20 0.6053 0.1644 0.2793 0.037 Uiso calc R 1 . . H
C21 0.6393(4) 0.0292(3) 0.2608(2) 0.0381(9) Uani d . 1 . . C
H21 0.5946 0.0169 0.2991 0.046 Uiso calc R 1 . . H
C22 0.6962(4) -0.0406(3) 0.2174(2) 0.0403(10) Uani d . 1 . . C
H22 0.6912 -0.1012 0.2252 0.048 Uiso calc R 1 . . H
C23 0.7607(4) -0.0209(2) 0.1623(2) 0.0353(9) Uani d . 1 . . C
H23 0.8 -0.0685 0.1316 0.042 Uiso calc R 1 . . H
C24 0.7686(4) 0.0674(2) 0.15160(19) 0.0301(8) Uani d . 1 . . C
H24 0.8135 0.0787 0.1131 0.036 Uiso calc R 1 . . H
C25 0.6022(3) 0.2419(2) 0.10517(17) 0.0249(7) Uani d . 1 . . C
C26 0.5971(4) 0.3143(2) 0.06915(19) 0.0348(8) Uani d . 1 . . C
H26 0.6665 0.365 0.0859 0.042 Uiso calc R 1 . . H
C27 0.4959(4) 0.3150(3) 0.0105(2) 0.0414(10) Uani d . 1 . . C
H27 0.4956 0.3662 -0.0113 0.05 Uiso calc R 1 . . H
C28 0.3949(4) 0.2417(3) -0.01659(19) 0.0386(9) Uani d . 1 . . C
H28 0.3256 0.2418 -0.0572 0.046 Uiso calc R 1 . . H
C29 0.3970(4) 0.1689(3) 0.01635(19) 0.0361(9) Uani d . 1 . . C
H29 0.3289 0.1177 -0.0017 0.043 Uiso calc R 1 . . H
C30 0.4980(3) 0.1700(2) 0.07581(18) 0.0282(8) Uani d . 1 . . C
H30 0.4961 0.1189 0.0977 0.034 Uiso calc R 1 . . H
C31 0.6800(3) 0.3217(2) 0.24366(17) 0.0238(7) Uani d . 1 . . C
C32 0.5795(3) 0.3869(2) 0.23794(18) 0.0270(7) Uani d . 1 . . C
H32 0.526 0.3855 0.1925 0.032 Uiso calc R 1 . . H
C33 0.5536(4) 0.4533(2) 0.29470(19) 0.0302(8) Uani d . 1 . . C
H33 0.4836 0.496 0.2878 0.036 Uiso calc R 1 . . H
C34 0.6290(4) 0.4577(2) 0.36141(19) 0.0322(8) Uani d . 1 . . C
H34 0.6138 0.5047 0.4004 0.039 Uiso calc R 1 . . H
C35 0.7264(4) 0.3937(2) 0.37101(18) 0.0327(8) Uani d . 1 . . C
H35 0.7772 0.3949 0.4171 0.039 Uiso calc R 1 . . H
C36 0.7501(4) 0.3277(2) 0.31380(18) 0.0297(8) Uani d . 1 . . C
H36 0.8174 0.2838 0.3218 0.036 Uiso calc R 1 . . H
C37 0.8838(3) 0.2673(2) 0.16115(17) 0.0234(7) Uani d . 1 . . C
C38 0.9225(4) 0.2424(2) 0.09245(18) 0.0311(8) Uani d . 1 . . C
H38 0.8486 0.2177 0.0537 0.037 Uiso calc R 1 . . H
C39 1.0624(4) 0.2520(3) 0.0785(2) 0.0363(9) Uani d . 1 . . C
H39 1.0823 0.2327 0.0313 0.044 Uiso calc R 1 . . H
C40 1.1727(4) 0.2892(2) 0.13258(19) 0.0320(8) Uani d . 1 . . C
H40 1.2691 0.2949 0.1236 0.038 Uiso calc R 1 . . H
C41 1.1396(4) 0.3180(2) 0.20019(19) 0.0328(8) Uani d . 1 . . C
H41 1.2135 0.3458 0.2381 0.039 Uiso calc R 1 . . H
C42 0.9997(4) 0.3067(2) 0.21343(18) 0.0294(8) Uani d . 1 . . C
H42 0.9815 0.3268 0.2608 0.035 Uiso calc R 1 . . H
C43 0.3427(4) 0.3841(3) 0.4264(2) 0.0438(10) Uani d . 1 . . C
H43A 0.3635 0.3546 0.3786 0.053 Uiso calc R 1 . . H
H43B 0.4326 0.3898 0.4608 0.053 Uiso calc R 1 . . H
C44 0.2889(4) 0.4773(3) 0.4255(2) 0.0466(10) Uani d . 1 . . C
H44A 0.3315 0.5228 0.469 0.056 Uiso calc R 1 . . H
H44B 0.3116 0.499 0.3833 0.056 Uiso calc R 1 . . H
C45 0.1290(4) 0.4616(3) 0.4224(2) 0.0489(11) Uani d . 1 . . C
H45A 0.0892 0.5154 0.4503 0.059 Uiso calc R 1 . . H
H45B 0.079 0.4489 0.3727 0.059 Uiso calc R 1 . . H
C46 0.1143(5) 0.3802(3) 0.4543(3) 0.0622(13) Uani d . 1 . . C
H46A 0.1065 0.4001 0.5054 0.075 Uiso calc R 1 . . H
H46B 0.0262 0.3415 0.4301 0.075 Uiso calc R 1 . . H
B1 0.7193(4) 0.2441(3) 0.1769(2) 0.0244(8) Uani d . 1 . . B
C1 0.0384(5) 0.5250(3) 0.1225(3) 0.0677(15) Uani d P 0.564(13) A 1 C
H1A 0.0281 0.4879 0.0733 0.081 Uiso calc PR 0.564(13) A 1 H
H1B 0.0596 0.4826 0.155 0.081 Uiso calc PR 0.564(13) A 1 H
C2 -0.0984(8) 0.5616(5) 0.1334(5) 0.046(3) Uani d P 0.564(13) A 1 C
H2A -0.1722 0.5103 0.1279 0.056 Uiso calc PR 0.564(13) A 1 H
H2B -0.1284 0.5969 0.0967 0.056 Uiso calc PR 0.564(13) A 1 H
C5 -0.2253(12) 0.6806(8) 0.1994(6) 0.045(3) Uani d P 0.564(13) A 1 C
H5A -0.2198 0.7151 0.1621 0.068 Uiso calc PR 0.564(13) A 1 H
H5B -0.2272 0.7234 0.2449 0.068 Uiso calc PR 0.564(13) A 1 H
H5C -0.3131 0.6393 0.1872 0.068 Uiso calc PR 0.564(13) A 1 H
C6 -0.107(2) 0.5734(11) 0.2587(10) 0.060(4) Uani d P 0.564(13) A 1 C
H6A -0.1012 0.6163 0.3048 0.09 Uiso calc PR 0.564(13) A 1 H
H6B -0.031 0.5307 0.2611 0.09 Uiso calc PR 0.564(13) A 1 H
H6C -0.2015 0.5389 0.247 0.09 Uiso calc PR 0.564(13) A 1 H
C1A 0.0384(5) 0.5250(3) 0.1225(3) 0.0677(15) Uani d P 0.436(13) A 2 C
H1A1 -0.0244 0.5313 0.0787 0.081 Uiso calc PR 0.436(13) A 2 H
H1A2 0.0741 0.4628 0.1128 0.081 Uiso calc PR 0.436(13) A 2 H
C2A -0.0458(12) 0.5278(7) 0.1735(7) 0.052(4) Uani d P 0.436(13) A 2 C
H2A1 0.0059 0.5022 0.2122 0.062 Uiso calc PR 0.436(13) A 2 H
H2A2 -0.1343 0.4874 0.1531 0.062 Uiso calc PR 0.436(13) A 2 H
C5A -0.2149(19) 0.6430(12) 0.1695(11) 0.064(5) Uani d P 0.436(13) A 2 C
H5A1 -0.2394 0.7044 0.1917 0.096 Uiso calc PR 0.436(13) A 2 H
H5A2 -0.2927 0.5978 0.1705 0.096 Uiso calc PR 0.436(13) A 2 H
H5A3 -0.2025 0.6414 0.1201 0.096 Uiso calc PR 0.436(13) A 2 H
C6A -0.120(3) 0.6104(14) 0.2804(12) 0.058(5) Uani d P 0.436(13) A 2 C
H6A1 -0.0328 0.5926 0.3065 0.088 Uiso calc PR 0.436(13) A 2 H
H6A2 -0.1981 0.5625 0.2742 0.088 Uiso calc PR 0.436(13) A 2 H
H6A3 -0.1487 0.6683 0.3071 0.088 Uiso calc PR 0.436(13) A 2 H

loop_
_atom_site_aniso_label
_atom_site_aniso_U_11
_atom_site_aniso_U_22
_atom_site_aniso_U_33
_atom_site_aniso_U_12
_atom_site_aniso_U_13
_atom_site_aniso_U_23
V1 0.0273(3) 0.0231(3) 0.0213(3) -0.0006(2) -0.0017(2) 0.0053(2)
V2 0.0294(3) 0.0236(3) 0.0201(3) -0.0005(2) -0.0014(2) 0.0053(2)
Cl1 0.0301(4) 0.0329(5) 0.0243(4) -0.0024(3) 0.0013(3) 0.0055(3)
Cl2 0.0300(5) 0.0365(5) 0.0289(5) 0.0032(4) 0.0015(4) 0.0021(4)
Cl3 0.0315(5) 0.0308(4) 0.0287(5) -0.0010(4) -0.0052(4) 0.0097(4)
Cl4 0.0328(5) 0.0256(4) 0.0283(4) 0.0010(3) -0.0057(4) 0.0058(3)
Cl5 0.0468(5) 0.0267(4) 0.0287(5) -0.0036(4) -0.0077(4) 0.0098(4)
O1 0.0501(18) 0.0407(16) 0.071(2) 0.0095(13) 0.0236(16) 0.0247(15)
N1 0.0425(18) 0.0290(16) 0.0303(17) 0.0054(13) -0.0006(14) 0.0053(13)
N2 0.0336(18) 0.0395(18) 0.045(2) -0.0068(14) 0.0027(15) 0.0096(15)
N3 0.0329(16) 0.0260(15) 0.0296(16) 0.0063(12) -0.0006(13) 0.0046(13)
N4 0.0445(19) 0.0319(17) 0.0282(16) -0.0011(14) 0.0042(14) 0.0059(13)
N5 0.0276(16) 0.0301(16) 0.0235(15) -0.0006(13) 0.0015(12) 0.0078(12)
N6 0.0317(17) 0.0288(16) 0.0242(15) 0.0088(13) -0.0034(13) 0.0014(13)
C3 0.129(5) 0.051(3) 0.035(2) 0.030(3) 0.032(3) 0.008(2)
C4 0.057(3) 0.053(3) 0.053(3) 0.021(2) -0.004(2) -0.006(2)
C7 0.051(3) 0.047(2) 0.028(2) 0.015(2) -0.0091(18) 0.0015(18)
C8 0.061(3) 0.048(2) 0.028(2) 0.011(2) 0.0023(19) 0.0180(18)
C9 0.035(2) 0.045(2) 0.055(3) 0.0026(18) -0.0046(19) 0.014(2)
C10 0.042(2) 0.031(2) 0.045(2) 0.0098(17) -0.0035(18) 0.0038(17)
C11 0.064(3) 0.042(2) 0.031(2) 0.000(2) 0.014(2) 0.0050(18)
C12 0.060(3) 0.053(3) 0.039(2) -0.013(2) 0.014(2) 0.012(2)
C13 0.0274(18) 0.0301(18) 0.0278(19) 0.0008(15) -0.0012(15) 0.0039(15)
C14 0.032(2) 0.0336(19) 0.0249(19) 0.0036(15) -0.0053(15) 0.0017(15)
C15 0.046(2) 0.052(2) 0.029(2) 0.0106(19) 0.0007(18) 0.0161(18)
C16 0.034(2) 0.036(2) 0.036(2) 0.0009(16) 0.0106(17) 0.0053(17)
C17 0.055(3) 0.033(2) 0.041(2) 0.0016(19) -0.009(2) 0.0008(18)
C18 0.040(2) 0.063(3) 0.035(2) 0.019(2) 0.0029(18) -0.001(2)
C19 0.0173(16) 0.0297(18) 0.0248(18) 0.0015(13) -0.0037(14) 0.0052(14)
C20 0.0226(18) 0.036(2) 0.034(2) 0.0009(15) 0.0020(15) 0.0087(16)
C21 0.031(2) 0.045(2) 0.041(2) -0.0046(17) -0.0013(17) 0.0215(19)
C22 0.038(2) 0.030(2) 0.051(3) -0.0042(17) -0.0093(19) 0.0163(18)
C23 0.029(2) 0.0284(19) 0.043(2) 0.0030(15) -0.0073(17) 0.0026(17)
C24 0.0258(18) 0.0311(19) 0.0310(19) 0.0007(15) -0.0010(15) 0.0055(15)
C25 0.0222(17) 0.0288(18) 0.0234(18) 0.0043(14) 0.0056(14) 0.0030(14)
C26 0.033(2) 0.034(2) 0.035(2) 0.0011(16) 0.0002(17) 0.0085(16)
C27 0.043(2) 0.048(2) 0.038(2) 0.0135(19) 0.0019(18) 0.0200(19)
C28 0.0265(19) 0.063(3) 0.0232(19) 0.0047(18) -0.0046(15) 0.0085(18)
C29 0.0241(19) 0.051(2) 0.029(2) -0.0013(16) 0.0002(15) 0.0043(18)
C30 0.0246(18) 0.0327(19) 0.0268(18) 0.0010(14) 0.0030(15) 0.0060(15)
C31 0.0196(16) 0.0248(17) 0.0278(18) 0.0010(13) 0.0066(14) 0.0056(14)
C32 0.0224(17) 0.0312(18) 0.0266(18) 0.0022(14) 0.0004(14) 0.0064(15)
C33 0.0262(18) 0.0294(19) 0.036(2) 0.0098(15) 0.0058(16) 0.0082(16)
C34 0.032(2) 0.034(2) 0.030(2) 0.0069(16) 0.0088(16) 0.0023(16)
C35 0.032(2) 0.042(2) 0.0229(18) 0.0044(16) 0.0034(15) 0.0046(16)
C36 0.0253(18) 0.036(2) 0.0280(19) 0.0068(15) 0.0033(15) 0.0080(16)
C37 0.0275(18) 0.0206(16) 0.0227(17) 0.0051(13) 0.0016(14) 0.0065(13)
C38 0.0285(19) 0.037(2) 0.0242(18) 0.0013(15) -0.0006(15) 0.0013(15)
C39 0.036(2) 0.045(2) 0.028(2) 0.0034(17) 0.0118(17) 0.0038(17)
C40 0.0241(18) 0.036(2) 0.039(2) 0.0021(15) 0.0075(16) 0.0132(17)
C41 0.0275(19) 0.035(2) 0.034(2) -0.0046(15) -0.0027(16) 0.0092(16)
C42 0.0311(19) 0.0318(19) 0.0243(18) 0.0024(15) -0.0002(15) 0.0067(15)
C43 0.035(2) 0.040(2) 0.059(3) 0.0059(17) 0.008(2) 0.016(2)
C44 0.045(2) 0.044(2) 0.057(3) 0.0081(19) 0.012(2) 0.022(2)
C45 0.041(2) 0.045(2) 0.063(3) 0.0076(19) 0.008(2) 0.015(2)
C46 0.040(3) 0.062(3) 0.099(4) 0.009(2) 0.027(3) 0.037(3)
B1 0.0230(19) 0.026(2) 0.024(2) 0.0040(15) 0.0018(16) 0.0058(16)
C1 0.059(3) 0.040(3) 0.085(4) -0.008(2) 0.005(3) -0.023(2)
C2 0.044(5) 0.036(4) 0.047(5) -0.014(3) -0.011(4) -0.004(4)
C5 0.022(4) 0.054(7) 0.060(7) -0.009(5) 0.001(5) 0.019(5)
C6 0.054(7) 0.064(10) 0.063(11) -0.019(7) -0.001(7) 0.028(7)
C1A 0.059(3) 0.040(3) 0.085(4) -0.008(2) 0.005(3) -0.023(2)
C2A 0.047(6) 0.032(5) 0.068(8) -0.013(5) -0.007(6) 0.006(5)
C5A 0.046(7) 0.061(11) 0.090(14) -0.003(8) 0.015(9) 0.026(9)
C6A 0.053(9) 0.072(14) 0.056(13) -0.029(11) 0.008(8) 0.034(10)

loop_
_atom_type_symbol
_atom_type_description
_atom_type_scat_dispersion_real
_atom_type_scat_dispersion_imag
_atom_type_scat_source
C C 0.0033 0.0016 'International Tables Vol C Tables 4.2.6.8 and 6.1.1.4'
H H 0 0 'International Tables Vol C Tables 4.2.6.8 and 6.1.1.4'
B B 0.0013 0.0007 'International Tables Vol C Tables 4.2.6.8 and 6.1.1.4'
Cl Cl 0.1484 0.1585 'International Tables Vol C Tables 4.2.6.8 and 6.1.1.4'
N N 0.0061 0.0033 'International Tables Vol C Tables 4.2.6.8 and 6.1.1.4'
O O 0.0106 0.006 'International Tables Vol C Tables 4.2.6.8 and 6.1.1.4'
V V 0.3005 0.5294 'International Tables Vol C Tables 4.2.6.8 and 6.1.1.4'

loop_
_geom_angle_atom_site_label_1
_geom_angle_atom_site_label_2
_geom_angle_atom_site_label_3
_geom_angle
_geom_angle_publ_flag
N2 V1 N1 81.65(12) yes
N2 V1 Cl3 91.86(9) yes
N1 V1 Cl3 91.59(8) yes
N2 V1 Cl5 92.17(9) yes
N1 V1 Cl5 93.13(8) yes
Cl3 V1 Cl5 174.20(4) yes
N2 V1 Cl1 173.87(9) yes
N1 V1 Cl1 94.11(9) yes
Cl3 V1 Cl1 92.69(4) yes
Cl5 V1 Cl1 83.61(4) yes
N2 V1 Cl2 96.09(9) yes
N1 V1 Cl2 177.12(8) yes
Cl3 V1 Cl2 90.27(4) yes
Cl5 V1 Cl2 85.15(4) yes
Cl1 V1 Cl2 88.00(4) yes
N2 V1 V2 128.10(9) ?
N1 V1 V2 128.68(8) ?
Cl3 V1 V2 122.57(3) ?
Cl5 V1 V2 51.65(3) ?
Cl1 V1 V2 51.83(3) ?
Cl2 V1 V2 51.60(3) ?
N3 V2 N4 82.04(11) yes
N3 V2 Cl4 89.51(8) yes
N4 V2 Cl4 92.50(8) yes
N3 V2 Cl5 93.73(8) yes
N4 V2 Cl5 91.45(8) yes
Cl4 V2 Cl5 175.20(4) yes
N3 V2 Cl2 176.48(8) yes
N4 V2 Cl2 94.53(9) yes
Cl4 V2 Cl2 91.45(4) yes
Cl5 V2 Cl2 85.52(4) yes
N3 V2 Cl1 94.82(8) yes
N4 V2 Cl1 174.04(8) yes
Cl4 V2 Cl1 92.55(4) yes
Cl5 V2 Cl1 83.66(4) yes
Cl2 V2 Cl1 88.52(4) yes
N3 V2 V1 129.60(8) ?
N4 V2 V1 126.80(8) ?
Cl4 V2 V1 123.63(3) ?
Cl5 V2 V1 51.60(3) ?
Cl2 V2 V1 52.15(3) ?
Cl1 V2 V1 51.95(3) ?
V2 Cl1 V1 76.22(3) ?
V2 Cl2 V1 76.25(3) ?
V1 Cl5 V2 76.74(3) ?
C46 O1 C43 109.6(3) ?
C3 N1 C4 107.2(4) ?
C3 N1 C1 109.3(4) ?
C4 N1 C1 107.8(3) ?
C3 N1 V1 114.1(2) ?
C4 N1 V1 113.8(2) ?
C1 N1 V1 104.3(2) ?
C6 N2 C2 112.7(7) ?
C6 N2 C5 106.2(10) ?
C2 N2 C5 104.2(5) ?
C6 N2 V1 118.8(8) ?
C2 N2 V1 103.2(3) ?
C5 N2 V1 111.0(4) ?
C10 N3 C9 105.9(3) ?
C10 N3 C7 110.1(3) ?
C9 N3 C7 107.9(3) ?
C10 N3 V2 114.0(2) ?
C9 N3 V2 115.0(2) ?
C7 N3 V2 103.9(2) ?
C12 N4 C11 106.6(3) ?
C12 N4 C8 108.7(3) ?
C11 N4 C8 109.8(3) ?
C12 N4 V2 114.0(2) ?
C11 N4 V2 114.2(2) ?
C8 N4 V2 103.4(2) ?
C15 N5 C16 111.6(3) ?
C15 N5 C13 112.3(3) ?
C16 N5 C13 111.2(3) ?
C17 N6 C14 112.7(3) ?
C17 N6 C18 111.8(3) ?
C14 N6 C18 110.2(3) ?
N3 C7 C8 111.0(3) ?
N4 C8 C7 111.6(3) ?
N5 C13 C14 110.3(3) ?
N6 C14 C13 111.6(3) ?
C24 C19 C20 114.3(3) ?
C24 C19 B1 121.2(3) ?
C20 C19 B1 124.3(3) ?
C21 C20 C19 123.0(3) ?
C22 C21 C20 120.2(4) ?
C21 C22 C23 118.8(3) ?
C22 C23 C24 120.4(4) ?
C23 C24 C19 123.3(3) ?
C30 C25 C26 114.2(3) ?
C30 C25 B1 123.4(3) ?
C26 C25 B1 122.3(3) ?
C27 C26 C25 123.0(3) ?
C26 C27 C28 120.4(4) ?
C29 C28 C27 118.6(3) ?
C28 C29 C30 120.2(3) ?
C29 C30 C25 123.6(3) ?
C32 C31 C36 113.8(3) ?
C32 C31 B1 125.1(3) ?
C36 C31 B1 121.1(3) ?
C33 C32 C31 123.5(3) ?
C34 C33 C32 120.0(3) ?
C35 C34 C33 119.3(3) ?
C34 C35 C36 119.7(3) ?
C35 C36 C31 123.6(3) ?
C42 C37 C38 113.2(3) ?
C42 C37 B1 124.6(3) ?
C38 C37 B1 122.0(3) ?
C39 C38 C37 123.6(3) ?
C40 C39 C38 120.5(3) ?
C39 C40 C41 118.2(3) ?
C40 C41 C42 120.6(3) ?
C41 C42 C37 123.8(3) ?
O1 C43 C44 108.2(3) ?
C45 C44 C43 103.3(3) ?
C46 C45 C44 103.7(3) ?
O1 C46 C45 108.5(3) ?
C31 B1 C25 109.9(3) ?
C31 B1 C19 111.2(3) ?
C25 B1 C19 108.1(3) ?
C31 B1 C37 110.4(3) ?
C25 B1 C37 109.6(3) ?
C19 B1 C37 107.6(3) ?
C2 C1 N1 117.2(4) ?
C1 C2 N2 111.4(6) ?
N1 C1A H1A 108.04 ?
N1 C1A H1B 107.97 ?
N2 C2 H2A 109.37 ?
N2 C2 H2B 109.44 ?
N2 C5 H5A 109.44 ?
N2 C5 H5B 109.39 ?
N2 C5 H5C 109.40 ?
N2 C6 H6A 109.46 ?
N2 C6 H6B 109.66 ?
N2 C6 H6C 109.37 ?
N3 C7 H7A 109.49 ?
N3 C7 H7B 109.43 ?
N3 C9 H9A 109.51 ?
N3 C9 H9B 109.53 ?
N3 C9 H9C 109.48 ?
N3 C10 H10A 109.43 ?
N3 C10 H10B 109.48 ?
N3 C10 H10C 109.51 ?
N4 C11 H11A 109.52 ?
N4 C11 H11B 109.44 ?
N4 C11 H11C 109.56 ?
N4 C12 H12A 109.54 ?
N4 C12 H12B 109.54 ?
N4 C12 H12C 109.48 ?
N5 C15 H15A 109.37 ?
N5 C15 H15B 109.41 ?
N5 C15 H15C 109.42 ?
N5 C13 H13A 109.55 ?
N5 C13 H13B 109.57 ?
N5 C16 H16A 109.45 ?
N5 C16 H16B 109.47 ?
N5 C16 H16C 109.50 ?
N6 C14 H14A 109.27 ?
N6 C14 H14B 109.39 ?
N6 C17 H17A 109.51 ?
N6 C17 H17B 109.48 ?
N6 C17 H17C 109.45 ?
N6 C18 H18A 109.42 ?
N6 C18 H18B 109.45 ?
N6 C18 H18C 109.39 ?
C7 C8 H8A 109.28 ?
C7 C8 H8B 109.29 ?
C15 N5 H5 109(2) ?
H13A C13 H13B 108.18 ?
H6 N6 C14 107(2) ?
H6 N6 C17 107(3) ?
H6 N6 C18 108(2) ?
O1 C43 H43A 110.03 ?
O1 C43 H43B 110.07 ?
O1 C46 H46A 110.00 ?
O1 C46 H46B 109.98 ?
C19 C20 H20 118.46 ?
C19 C24 H24 118.31 ?
C20 C21 H21 119.93 ?
C21 C22 H22 120.61 ?
C21 C20 H20 118.50 ?
C22 C21 H21 119.84 ?
C23 C22 H22 119.73 ?
C23 C24 H24 118.36 ?
C24 C23 H23 119.86 ?
C25 C26 H26 118.50 ?
C25 C30 H30 118.23 ?
C26 C27 H27 119.76 ?
C27 C26 H26 118.52 ?
C27 C28 H28 120.59 ?
C28 C27 H27 119.81 ?
C28 C29 H29 119.82 ?
C29 C28 H28 120.82 ?
C29 C30 H30 118.20 ?
C30 C29 H29 120.00 ?
C31 C32 H32 118.26 ?
C31 C36 H36 118.21 ?
C32 C33 H33 120.00 ?
C33 C32 H32 118.23 ?
C33 C34 H34 120.26 ?
C34 C33 H33 119.99 ?
C34 C35 H35 120.18 ?
C35 C34 H34 120.41 ?
C35 C36 H36 118.25 ?
C36 C35 H35 120.08 ?
C37 C38 H38 118.18 ?
C37 C42 H42 118.11 ?
C38 C39 H39 118.82 ?
C39 C38 H38 118.22 ?
C39 C40 H40 120.92 ?
C40 C39 H39 119.75 ?
C40 C41 H41 119.72 ?
C41 C40 H40 120.86 ?
C41 C42 H42 118.07 ?
C42 C41 H41 119.66 ?
C43 C44 H44A 111.17 ?
C43 C44 H44B 111.15 ?
C44 C43 H43A 110.05 ?
C44 C43 H43B 110.01 ?
C44 C45 H45A 111.01 ?
C44 C45 H45B 111.08 ?
C45 C46 H46A 110.03 ?
C45 C46 H46B 109.88 ?
C46 C45 H45A 110.96 ?
C46 C45 H45B 110.03 ?

loop_
_geom_bond_atom_site_label_1
_geom_bond_atom_site_label_2
_geom_bond_distance
_geom_bond_publ_flag
V1 N2 2.247(3) yes
V1 N1 2.257(3) yes
V1 Cl3 2.4843(11) yes
V1 Cl5 2.4882(11) yes
V1 Cl1 2.5056(11) yes
V1 Cl2 2.5121(11) yes
V1 V2 3.0901(10) yes
V2 N3 2.246(3) yes
V2 N4 2.264(3) yes
V2 Cl4 2.4785(10) yes
V2 Cl5 2.4899(10) yes
V2 Cl2 2.4932(11) yes
V2 Cl1 2.5014(11) yes
O1 C46 1.387(5) ?
O1 C43 1.410(4) ?
N1 C3 1.459(5) ?
N1 C4 1.464(5) ?
N1 C1 1.479(5) ?
N2 C6 1.41(2) ?
N2 C2 1.500(8) ?
N2 C5 1.570(12) ?
N3 C10 1.474(4) ?
N3 C9 1.484(5) ?
N3 C7 1.485(5) ?
N4 C12 1.470(5) ?
N4 C11 1.473(5) ?
N4 C8 1.493(5) ?
N5 C15 1.483(4) ?
N5 C16 1.484(4) ?
N5 C13 1.490(4) ?
N6 C17 1.480(5) ?
N6 C14 1.486(4) ?
N6 C18 1.486(5) ?
C7 C8 1.502(6) ?
C13 C14 1.515(5) ?
C19 C24 1.397(5) ?
C19 C20 1.403(5) ?
C19 B1 1.646(5) ?
C20 C21 1.390(5) ?
C21 C22 1.373(5) ?
C22 C23 1.379(5) ?
C23 C24 1.380(5) ?
C25 C30 1.393(4) ?
C25 C26 1.405(5) ?
C25 B1 1.644(5) ?
C26 C27 1.381(5) ?
C27 C28 1.382(5) ?
C28 C29 1.373(5) ?
C29 C30 1.387(5) ?
C31 C32 1.394(4) ?
C31 C36 1.412(5) ?
C31 B1 1.644(5) ?
C32 C33 1.377(5) ?
C33 C34 1.376(5) ?
C34 C35 1.373(5) ?
C35 C36 1.373(5) ?
C37 C42 1.398(4) ?
C37 C38 1.413(5) ?
C37 B1 1.654(5) ?
C38 C39 1.386(5) ?
C39 C40 1.375(5) ?
C40 C41 1.378(5) ?
C41 C42 1.384(5) ?
C43 C44 1.503(5) ?
C44 C45 1.501(5) ?
C45 C46 1.486(6) ?
C1 C2 1.441(9) ?
C1 H1A 0.990 ?
C1 H1B 0.992 ?
C2 H2A 0.991 ?
C2 H2B 0.990 ?
C3 H3A 0.981 ?
C3 H3B 0.980 ?
C3 H3C 0.980 ?
C4 H4A 0.980 ?
C4 H4B 0.980 ?
C4 H4C 0.981 ?
C5 H5A 0.980 ?
C5 H5B 0.980 ?
C5 H5C 0.980 ?
C6 H6A 0.980 ?
C6 H6B 0.979 ?
C6 H6C 0.981 ?
C7 H7A 0.989 ?
C7 H7B 0.990 ?
C8 H8A 0.990 ?
C8 H8B 0.990 ?
C9 H9A 0.981 ?
C9 H9B 0.981 ?
C9 H9C 0.980 ?
C9 H9B 0.981 ?
C10 H10A 0.980 ?
C10 H10B 0.979 ?
C10 H10C 0.980 ?
C11 H11A 0.980 ?
C11 H11B 0.980 ?
C11 H11C 0.979 ?
C12 H12A 0.980 ?
C12 H12B 0.980 ?
C12 H12C 0.981 ?
C13 H13A 0.990 ?
C13 H13B 0.990 ?
C14 H14A 0.990 ?
C14 H14B 0.990 ?
C15 H15A 0.980 ?
C15 H15B 0.979 ?
C15 H15C 0.980 ?
C16 H16A 0.981 ?
C16 H16B 0.980 ?
C16 H16C 0.980 ?
C17 H17A 0.979 ?
C17 H17B 0.980 ?
C17 H17C 0.981 ?
C18 H18A 0.979 ?
C18 H18B 0.980 ?
C18 H18C 0.980 ?
C43 H43A 0.991 ?
C43 H43B 0.990 ?
C44 H44A 0.990 ?
C44 H44B 0.990 ?
C45 H45A 0.989 ?
C45 H45B 0.990 ?
C46 H46A 0.990 ?
C46 H46B 0.989 ?
C20 H20 0.951 ?
C21 H21 0.951 ?
C22 H22 0.950 ?
C23 H23 0.950 ?
C24 H24 0.950 ?
C26 H26 0.950 ?
C27 H27 0.949 ?
C28 H28 0.951 ?
C29 H29 0.950 ?
C30 H30 0.950 ?
C32 H32 0.949 ?
C33 H33 0.950 ?
C34 H34 0.951 ?
C35 H35 0.951 ?
C36 H36 0.950 ?
C38 H38 0.950 ?
C39 H39 0.950 ?
C40 H40 0.950 ?
C41 H41 0.950 ?
C42 H42 0.949 ?
N5 H5 0.93(4) ?
N6 H6 0.92(4) ?
